data_1520048
loop_
_publ_author_name
'Hutchins, Kristin M.'
'Groeneman, Ryan H.'
'Reinheimer, Eric W.'
'Swenson, Dale C.'
'MacGillivray, Leonard R.'

_publ_section_title
;
 Achieving dynamic behaviour and thermal expansion in the organic solid
 state via co-crystallization
;
_journal_issue 8
_journal_name_full 'Chem. Sci.'
_journal_page_first 4717
_journal_paper_doi 10.1039/C5SC00988J
_journal_volume 6
_journal_year 2015
_chemical_formula_moiety 'C6 H4 Cl2 O2, 2(C11 H9 N3)'
_chemical_formula_sum 'C28 H22 Cl2 N6 O2'
_chemical_formula_weight 545.42
_chemical_name_common '4PAzP.4,6-diCl res 290'
_chemical_name_systematic
;
4-pyridylazophenyl 4,6-dichloro-1,3-benzenediol
;
_space_group_crystal_system monoclinic
_space_group_IT_number 14
_space_group_name_Hall '-P 2ybc'
_space_group_name_H-M_alt 'P 1 21/c 1'
_symmetry_space_group_name_Hall '-P 2ybc'
_symmetry_space_group_name_H-M 'P 1 21/c 1'
_atom_sites_solution_hydrogens geom
_atom_sites_solution_primary direct
_atom_sites_solution_secondary difmap
_audit_creation_method
;
SHELXL-97 and text editor.
;
_audit_update_record
;
2015-03-05 deposited with the CCDC.
2015-05-26 downloaded from the CCDC.
;
_cell_angle_alpha 90.00
_cell_angle_beta 95.784(15)
_cell_angle_gamma 90.00
_cell_formula_units_Z 4
_cell_length_a 14.400(6)
_cell_length_b 19.510(8)
_cell_length_c 9.757(4)
_cell_measurement_reflns_used 9612
_cell_measurement_temperature 290(2)
_cell_measurement_theta_max 25.35
_cell_measurement_theta_min 1.00
_cell_volume 2727.2(19)
_computing_cell_refinement 'HKL Scalepack (Otwinowski and Minor, 1997)'
_computing_data_collection 'Collect (Hooft, 1998)'
_computing_data_reduction 'Denzo (Otwinowski and Minor, 1997)'
_computing_molecular_graphics 'Olex2 (Dolomanov et al., 2009)'
_computing_publication_material 'Olex2 (Dolomanov et al., 2009)'
_computing_structure_refinement 'SHELXL-97 (Sheldrick, 1997)'
_computing_structure_solution 'SHELXS-97 (Sheldrick, 1990)'
_diffrn_ambient_temperature 290(2)
_diffrn_detector_area_resol_mean 9
_diffrn_measured_fraction_theta_full 0.997
_diffrn_measured_fraction_theta_max 0.997
_diffrn_measurement_device_type 'Nonius Kappa CCD'
_diffrn_measurement_method 'CCD rotation images, phi scans'
_diffrn_radiation_monochromator graphite
_diffrn_radiation_source 'fine-focus sealed tube'
_diffrn_radiation_type MoK\a
_diffrn_radiation_wavelength 0.71073
_diffrn_reflns_av_R_equivalents 0.0304
_diffrn_reflns_av_sigmaI/netI 0.0317
_diffrn_reflns_limit_h_max 15
_diffrn_reflns_limit_h_min -17
_diffrn_reflns_limit_k_max 23
_diffrn_reflns_limit_k_min -23
_diffrn_reflns_limit_l_max 11
_diffrn_reflns_limit_l_min -11
_diffrn_reflns_number 14997
_diffrn_reflns_theta_full 25.05
_diffrn_reflns_theta_max 25.05
_diffrn_reflns_theta_min 2.96
_exptl_absorpt_coefficient_mu 0.275
_exptl_absorpt_correction_T_max 0.952
_exptl_absorpt_correction_T_min 0.891
_exptl_absorpt_correction_type multi-scan
_exptl_absorpt_process_details 'SADABS (Bruker, 2002)'
_exptl_crystal_colour red-orange
_exptl_crystal_density_diffrn 1.328
_exptl_crystal_density_method 'not measured'
_exptl_crystal_description block
_exptl_crystal_F_000 1128
_exptl_crystal_size_max 0.42
_exptl_crystal_size_mid 0.38
_exptl_crystal_size_min 0.18
_refine_diff_density_max 0.114
_refine_diff_density_min -0.151
_refine_diff_density_rms 0.025
_refine_ls_extinction_method none
_refine_ls_goodness_of_fit_ref 1.009
_refine_ls_hydrogen_treatment constr
_refine_ls_matrix_type full
_refine_ls_number_parameters 470
_refine_ls_number_reflns 4817
_refine_ls_number_restraints 457
_refine_ls_restrained_S_all 0.993
_refine_ls_R_factor_all 0.0940
_refine_ls_R_factor_gt 0.0446
_refine_ls_shift/su_max 0.014
_refine_ls_shift/su_mean 0.002
_refine_ls_structure_factor_coef Fsqd
_refine_ls_weighting_details 'calc w=1/[\s^2^(Fo^2^)+(0.0615P)^2^+0.3788P] where P=(Fo^2^+2Fc^2^)/3'
_refine_ls_weighting_scheme calc
_refine_ls_wR_factor_gt 0.1128
_refine_ls_wR_factor_ref 0.1384
_reflns_number_gt 2665
_reflns_number_total 4817
_reflns_threshold_expression >2sigma(I)
_cod_data_source_file c5sc00988j2.cif
_cod_data_source_block dicl290
_cod_depositor_comments 'Adding full bibliography for 1520043--1520052.cif.'
_cod_database_code 1520048
_shelx_space_group_comment
;
The symmetry employed for this shelxl refinement is uniquely defined
by the following loop, which should always be used as a source of
symmetry information in preference to the above space-group names.
They are only intended as comments.
;

loop_
_symmetry_equiv_pos_as_xyz
'x, y, z'
'-x, y+1/2, -z+1/2'
'-x, -y, -z'
'x, -y-1/2, z-1/2'

loop_
_atom_site_label
_atom_site_type_symbol
_atom_site_fract_x
_atom_site_fract_y
_atom_site_fract_z
_atom_site_U_iso_or_equiv
_atom_site_adp_type
_atom_site_occupancy
_atom_site_symmetry_multiplicity
_atom_site_calc_flag
_atom_site_refinement_flags
_atom_site_disorder_assembly
_atom_site_disorder_group
N1A N 1.4182(7) 0.1649(8) 0.0039(14) 0.101(3) Uani 0.609(7) 1 d PDU A 1
C1A C 1.3397(8) 0.1289(7) -0.0223(12) 0.113(3) Uani 0.609(7) 1 d PDU A 1
H1A H 1.3351 0.0998 -0.0982 0.136 Uiso 0.609(7) 1 calc PR A 1
C2A C 1.2648(6) 0.1318(6) 0.0552(10) 0.102(2) Uani 0.609(7) 1 d PDU A 1
H2A H 1.2116 0.1056 0.0315 0.123 Uiso 0.609(7) 1 calc PR A 1
C3A C 1.4232(6) 0.2033(6) 0.1162(13) 0.101(2) Uani 0.609(7) 1 d PDU A 1
H3A H 1.4781 0.2274 0.1402 0.121 Uiso 0.609(7) 1 calc PR A 1
C4A C 1.3516(6) 0.2098(6) 0.2003(11) 0.097(2) Uani 0.609(7) 1 d PDU A 1
H4A H 1.3585 0.2379 0.2776 0.116 Uiso 0.609(7) 1 calc PR A 1
C5A C 1.2703(4) 0.1740(5) 0.1673(8) 0.079(2) Uani 0.609(7) 1 d PDU A 1
N3A N 1.1945(3) 0.1832(3) 0.2492(5) 0.0974(16) Uani 0.609(7) 1 d PDU A 1
N4A N 1.1211(3) 0.1583(3) 0.2000(6) 0.0987(18) Uani 0.609(7) 1 d PDU A 1
C6A C 1.0421(4) 0.1709(4) 0.2745(8) 0.088(2) Uani 0.609(7) 1 d PDU A 1
C7A C 0.9596(5) 0.1426(5) 0.2220(10) 0.120(3) Uani 0.609(7) 1 d PDU A 1
H7A H 0.9580 0.1138 0.1458 0.144 Uiso 0.609(7) 1 calc PR A 1
C8A C 0.8782(5) 0.1563(5) 0.2809(12) 0.133(3) Uani 0.609(7) 1 d PDU A 1
H8A H 0.8217 0.1383 0.2425 0.160 Uiso 0.609(7) 1 calc PR A 1
C9A C 1.0448(5) 0.2114(5) 0.3879(10) 0.119(3) Uani 0.609(7) 1 d PDU A 1
H9A H 1.1006 0.2318 0.4231 0.143 Uiso 0.609(7) 1 calc PR A 1
C10A C 0.9634(6) 0.2224(6) 0.4516(10) 0.137(3) Uani 0.609(7) 1 d PDU A 1
H10A H 0.9654 0.2477 0.5327 0.165 Uiso 0.609(7) 1 calc PR A 1
C11A C 0.8816(7) 0.1961(10) 0.395(2) 0.132(3) Uani 0.609(7) 1 d PDU A 1
H11A H 0.8269 0.2054 0.4346 0.159 Uiso 0.609(7) 1 calc PR A 1
N1B N 1.4206(11) 0.1797(12) 0.020(2) 0.095(3) Uani 0.391(7) 1 d PDU A 2
C1B C 1.3539(12) 0.1388(10) -0.0388(17) 0.111(4) Uani 0.391(7) 1 d PDU A 2
H1B H 1.3654 0.1163 -0.1194 0.133 Uiso 0.391(7) 1 calc PR A 2
C2B C 1.2693(9) 0.1275(9) 0.0110(15) 0.105(3) Uani 0.391(7) 1 d PDU A 2
H2B H 1.2255 0.0983 -0.0348 0.126 Uiso 0.391(7) 1 calc PR A 2
C3B C 1.4009(9) 0.2108(10) 0.134(2) 0.100(3) Uani 0.391(7) 1 d PDU A 2
H3B H 1.4447 0.2412 0.1763 0.120 Uiso 0.391(7) 1 calc PR A 2
C4B C 1.3187(9) 0.2007(8) 0.1951(14) 0.092(3) Uani 0.391(7) 1 d PDU A 2
H4B H 1.3101 0.2214 0.2789 0.111 Uiso 0.391(7) 1 calc PR A 2
C5B C 1.2508(7) 0.1602(9) 0.1301(15) 0.086(3) Uani 0.391(7) 1 d PDU A 2
N3B N 1.1610(5) 0.1541(5) 0.1782(9) 0.099(3) Uani 0.391(7) 1 d PDU A 2
N4B N 1.1460(5) 0.1911(4) 0.2727(7) 0.096(2) Uani 0.391(7) 1 d PDU A 2
C6B C 1.0535(5) 0.1889(6) 0.3147(10) 0.087(3) Uani 0.391(7) 1 d PDU A 2
C7B C 0.9914(8) 0.1418(6) 0.2613(14) 0.108(3) Uani 0.391(7) 1 d PDU A 2
H7B H 1.0090 0.1101 0.1978 0.130 Uiso 0.391(7) 1 calc PR A 2
C8B C 0.9011(7) 0.1405(8) 0.3007(19) 0.127(4) Uani 0.391(7) 1 d PDU A 2
H8B H 0.8594 0.1066 0.2672 0.153 Uiso 0.391(7) 1 calc PR A 2
C9B C 1.0276(8) 0.2357(8) 0.4084(15) 0.120(4) Uani 0.391(7) 1 d PDU A 2
H9B H 1.0712 0.2661 0.4507 0.144 Uiso 0.391(7) 1 calc PR A 2
C10B C 0.9356(9) 0.2375(9) 0.4398(16) 0.126(4) Uani 0.391(7) 1 d PDU A 2
H10B H 0.9159 0.2719 0.4962 0.151 Uiso 0.391(7) 1 calc PR A 2
C11B C 0.8748(10) 0.1887(16) 0.388(3) 0.133(4) Uani 0.391(7) 1 d PDU A 2
H11B H 0.8141 0.1886 0.4127 0.160 Uiso 0.391(7) 1 calc PR A 2
N2 N 0.59369(16) 0.04006(15) 0.2505(3) 0.1099(7) Uani 1 1 d . . .
N5 N 0.36916(15) 0.08699(11) 0.4765(2) 0.0996(6) Uani 1 1 d . . .
N6 N 0.30238(15) 0.04762(11) 0.4637(2) 0.0987(6) Uani 1 1 d . . .
C12 C 0.5149(2) 0.00537(17) 0.2291(3) 0.1159(9) Uani 1 1 d . . .
H12 H 0.5114 -0.0292 0.1631 0.139 Uiso 1 1 calc R . .
C13 C 0.43797(18) 0.01705(15) 0.2981(3) 0.1047(8) Uani 1 1 d . . .
H13 H 0.3839 -0.0088 0.2792 0.126 Uiso 1 1 calc R . .
C14 C 0.5971(2) 0.08827(18) 0.3446(4) 0.1225(10) Uani 1 1 d . . .
H14 H 0.6522 0.1131 0.3617 0.147 Uiso 1 1 calc R . .
C15 C 0.52409(19) 0.10421(15) 0.4195(3) 0.1149(9) Uani 1 1 d . . .
H15 H 0.5297 0.1390 0.4851 0.138 Uiso 1 1 calc R . .
C16 C 0.44290(16) 0.06773(14) 0.3952(3) 0.0911(7) Uani 1 1 d . . .
C17 C 0.22879(17) 0.06600(15) 0.5445(3) 0.0927(7) Uani 1 1 d . . .
C18 C 0.1591(2) 0.01986(18) 0.5511(4) 0.1466(12) Uani 1 1 d . . .
H18 H 0.1600 -0.0210 0.5020 0.176 Uiso 1 1 calc R . .
C19 C 0.0860(2) 0.0331(2) 0.6312(5) 0.1567(14) Uani 1 1 d . . .
H19 H 0.0393 0.0006 0.6375 0.188 Uiso 1 1 calc R . .
C20 C 0.2239(2) 0.12559(18) 0.6130(3) 0.1298(10) Uani 1 1 d . . .
H20 H 0.2703 0.1584 0.6077 0.156 Uiso 1 1 calc R . .
C21 C 0.1512(3) 0.1387(2) 0.6906(4) 0.1572(14) Uani 1 1 d . . .
H21 H 0.1491 0.1799 0.7380 0.189 Uiso 1 1 calc R . .
C22 C 0.0830(2) 0.0920(2) 0.6983(4) 0.1342(11) Uani 1 1 d . . .
H22 H 0.0339 0.1011 0.7506 0.161 Uiso 1 1 calc R . .
Cl1 Cl 0.68188(5) 0.22758(4) 0.63458(8) 0.1184(3) Uani 1 1 d . . .
Cl2 Cl 0.88796(5) 0.03163(4) 0.90802(10) 0.1409(4) Uani 1 1 d . . .
O1 O 0.55052(11) 0.20021(10) 0.83640(18) 0.1138(6) Uani 1 1 d . . .
H1O H 0.5152 0.1906 0.8944 0.171 Uiso 1 1 d R . .
O2 O 0.73780(11) 0.03076(9) 1.08712(19) 0.1112(6) Uani 1 1 d . . .
H2O H 0.6954 0.0334 1.1371 0.167 Uiso 1 1 d R . .
C23 C 0.69668(16) 0.16794(12) 0.7666(2) 0.0867(6) Uani 1 1 d . . .
C24 C 0.62870(15) 0.16130(13) 0.8568(2) 0.0859(6) Uani 1 1 d . . .
C25 C 0.64317(15) 0.11563(12) 0.9634(2) 0.0877(7) Uani 1 1 d . . .
H25 H 0.5983 0.1116 1.0250 0.105 Uiso 1 1 calc R . .
C26 C 0.72211(16) 0.07560(13) 0.9821(3) 0.0878(7) Uani 1 1 d . . .
C27 C 0.78875(15) 0.08204(13) 0.8894(3) 0.0923(7) Uani 1 1 d . . .
C28 C 0.77615(16) 0.12818(13) 0.7840(3) 0.0949(7) Uani 1 1 d . . .
H28 H 0.8216 0.1328 0.7234 0.114 Uiso 1 1 calc R . .

loop_
_atom_site_aniso_label
_atom_site_aniso_U_11
_atom_site_aniso_U_22
_atom_site_aniso_U_33
_atom_site_aniso_U_23
_atom_site_aniso_U_13
_atom_site_aniso_U_12
N1A 0.075(4) 0.111(6) 0.120(5) -0.005(4) 0.030(4) 0.010(3)
C1A 0.086(5) 0.124(5) 0.136(5) -0.026(4) 0.044(3) -0.010(4)
C2A 0.080(3) 0.124(5) 0.111(6) -0.017(4) 0.043(3) -0.013(3)
C3A 0.062(4) 0.117(5) 0.129(6) 0.005(4) 0.038(4) 0.005(4)
C4A 0.060(5) 0.112(4) 0.123(4) -0.007(3) 0.033(4) -0.012(4)
C5A 0.059(4) 0.085(5) 0.095(4) 0.003(3) 0.021(4) 0.001(3)
N3A 0.071(3) 0.117(3) 0.108(3) 0.006(3) 0.026(2) 0.002(3)
N4A 0.077(3) 0.105(3) 0.119(4) -0.001(3) 0.030(3) -0.002(3)
C6A 0.074(4) 0.089(4) 0.104(4) 0.003(3) 0.028(3) 0.000(3)
C7A 0.066(4) 0.133(4) 0.163(6) -0.024(4) 0.027(4) -0.009(3)
C8A 0.070(3) 0.149(6) 0.185(6) -0.002(5) 0.034(4) 0.001(4)
C9A 0.079(4) 0.165(8) 0.117(5) -0.011(5) 0.034(4) 0.003(4)
C10A 0.088(5) 0.201(7) 0.127(5) -0.022(5) 0.036(4) 0.013(5)
C11A 0.088(5) 0.172(7) 0.146(6) 0.011(5) 0.056(5) 0.014(5)
N1B 0.071(5) 0.101(8) 0.117(7) -0.009(5) 0.036(5) -0.001(4)
C1B 0.086(7) 0.125(7) 0.129(6) -0.003(6) 0.046(5) 0.004(6)
C2B 0.089(6) 0.117(6) 0.114(8) -0.020(6) 0.041(5) 0.007(5)
C3B 0.067(7) 0.111(6) 0.127(7) -0.019(5) 0.034(5) -0.002(6)
C4B 0.058(8) 0.113(7) 0.112(6) 0.003(5) 0.039(6) -0.011(6)
C5B 0.066(5) 0.088(6) 0.106(7) -0.001(5) 0.018(5) -0.003(4)
N3B 0.081(6) 0.099(5) 0.122(5) 0.000(4) 0.029(5) 0.000(5)
N4B 0.079(5) 0.112(5) 0.100(4) 0.001(3) 0.023(4) -0.006(4)
C6B 0.066(5) 0.103(7) 0.096(7) -0.009(5) 0.020(5) -0.007(4)
C7B 0.068(6) 0.122(6) 0.136(7) -0.009(5) 0.023(6) 0.002(6)
C8B 0.071(6) 0.138(7) 0.176(7) -0.005(6) 0.025(6) 0.005(5)
C9B 0.092(7) 0.153(8) 0.117(6) -0.028(5) 0.023(5) 0.012(6)
C10B 0.091(8) 0.163(8) 0.128(6) -0.007(6) 0.029(6) 0.031(6)
C11B 0.090(7) 0.161(8) 0.154(8) 0.003(7) 0.036(7) 0.005(7)
N2 0.0882(17) 0.137(2) 0.1078(17) 0.0216(15) 0.0279(13) 0.0039(14)
N5 0.0855(14) 0.1083(15) 0.1073(15) 0.0057(12) 0.0203(11) -0.0114(12)
N6 0.0819(14) 0.1125(16) 0.1035(15) 0.0038(12) 0.0184(11) -0.0082(12)
C12 0.095(2) 0.147(2) 0.110(2) -0.0054(18) 0.0289(16) -0.0066(18)
C13 0.0854(17) 0.128(2) 0.1032(18) -0.0028(17) 0.0225(14) -0.0118(15)
C14 0.0818(19) 0.140(3) 0.149(3) 0.015(2) 0.0277(18) -0.0153(17)
C15 0.0905(19) 0.123(2) 0.135(2) -0.0077(18) 0.0298(17) -0.0184(17)
C16 0.0769(16) 0.1034(18) 0.0955(17) 0.0181(15) 0.0204(13) -0.0018(13)
C17 0.0780(16) 0.108(2) 0.0939(16) 0.0111(15) 0.0168(13) -0.0044(14)
C18 0.107(2) 0.143(3) 0.198(3) -0.029(2) 0.056(2) -0.034(2)
C19 0.104(2) 0.165(4) 0.209(4) 0.003(3) 0.061(3) -0.035(2)
C20 0.122(2) 0.125(2) 0.151(3) -0.006(2) 0.060(2) -0.0176(19)
C21 0.160(3) 0.142(3) 0.185(3) -0.017(2) 0.091(3) -0.006(2)
C22 0.109(2) 0.159(3) 0.142(3) 0.025(3) 0.049(2) 0.005(2)
Cl1 0.0957(5) 0.1455(7) 0.1192(5) 0.0293(4) 0.0365(4) 0.0051(4)
Cl2 0.0952(5) 0.1462(7) 0.1918(9) 0.0349(6) 0.0661(5) 0.0366(4)
O1 0.0794(11) 0.1447(15) 0.1225(13) 0.0255(12) 0.0355(9) 0.0238(11)
O2 0.0876(12) 0.1216(14) 0.1297(14) 0.0230(12) 0.0374(10) 0.0155(10)
C23 0.0731(14) 0.0984(16) 0.0916(15) 0.0003(13) 0.0225(12) -0.0062(12)
C24 0.0648(14) 0.1024(17) 0.0930(16) -0.0026(14) 0.0202(12) 0.0021(12)
C25 0.0673(14) 0.1041(17) 0.0959(17) -0.0009(14) 0.0290(12) 0.0018(13)
C26 0.0741(15) 0.0909(17) 0.1012(17) 0.0008(14) 0.0231(13) -0.0031(12)
C27 0.0669(14) 0.0968(17) 0.1183(19) 0.0007(15) 0.0333(13) 0.0033(12)
C28 0.0722(15) 0.1067(18) 0.1116(19) -0.0055(16) 0.0376(13) -0.0044(13)

loop_
_atom_type_symbol
_atom_type_description
_atom_type_scat_dispersion_real
_atom_type_scat_dispersion_imag
_atom_type_scat_source
C C 0.0033 0.0016 'International Tables Vol C Tables 4.2.6.8 and 6.1.1.4'
H H 0.0000 0.0000 'International Tables Vol C Tables 4.2.6.8 and 6.1.1.4'
Br Br -0.2901 2.4595 'International Tables Vol C Tables 4.2.6.8 and 6.1.1.4'
N N 0.0061 0.0033 'International Tables Vol C Tables 4.2.6.8 and 6.1.1.4'
O O 0.0106 0.0060 'International Tables Vol C Tables 4.2.6.8 and 6.1.1.4'

loop_
_geom_angle_atom_site_label_1
_geom_angle_atom_site_label_2
_geom_angle_atom_site_label_3
_geom_angle
C3A N1A C1A 115.5(5)
N1A C1A C2A 124.5(5)
N1A C1A H1A 117.7
C2A C1A H1A 117.7
C5A C2A C1A 118.6(5)
C5A C2A H2A 120.7
C1A C2A H2A 120.7
N1A C3A C4A 124.1(5)
N1A C3A H3A 118.0
C4A C3A H3A 117.9
C5A C4A C3A 118.8(5)
C5A C4A H4A 120.6
C3A C4A H4A 120.6
C2A C5A C4A 118.3(5)
C2A C5A N3A 122.6(6)
C4A C5A N3A 119.1(6)
N4A N3A C5A 114.3(5)
N3A N4A C6A 115.7(5)
C9A C6A C7A 119.7(5)
C9A C6A N4A 123.7(6)
C7A C6A N4A 116.5(6)
C6A C7A C8A 120.6(5)
C6A C7A H7A 119.7
C8A C7A H7A 119.7
C11A C8A C7A 119.4(5)
C11A C8A H8A 120.3
C7A C8A H8A 120.3
C6A C9A C10A 119.7(5)
C6A C9A H9A 120.2
C10A C9A H9A 120.2
C11A C10A C9A 119.7(6)
C11A C10A H10A 120.1
C9A C10A H10A 120.2
C8A C11A C10A 120.8(5)
C8A C11A H11A 119.6
C10A C11A H11A 119.6
C3B N1B C1B 115.5(6)
N1B C1B C2B 124.7(6)
N1B C1B H1B 117.7
C2B C1B H1B 117.7
C1B C2B C5B 118.6(6)
C1B C2B H2B 120.7
C5B C2B H2B 120.7
N1B C3B C4B 123.9(6)
N1B C3B H3B 118.0
C4B C3B H3B 118.0
C5B C4B C3B 119.0(6)
C5B C4B H4B 120.5
C3B C4B H4B 120.5
C4B C5B C2B 118.2(5)
C4B C5B N3B 121.8(8)
C2B C5B N3B 119.9(8)
N4B N3B C5B 116.1(7)
N3B N4B C6B 116.3(7)
C7B C6B C9B 119.7(6)
C7B C6B N4B 120.6(8)
C9B C6B N4B 119.6(8)
C6B C7B C8B 120.5(6)
C6B C7B H7B 119.8
C8B C7B H7B 119.7
C11B C8B C7B 119.4(7)
C11B C8B H8B 120.3
C7B C8B H8B 120.3
C6B C9B C10B 119.6(7)
C6B C9B H9B 120.2
C10B C9B H9B 120.2
C11B C10B C9B 119.6(7)
C11B C10B H10B 120.2
C9B C10B H10B 120.2
C8B C11B C10B 120.9(6)
C8B C11B H11B 119.6
C10B C11B H11B 119.6
C14 N2 C12 116.7(2)
N6 N5 C16 113.3(2)
N5 N6 C17 113.8(2)
N2 C12 C13 124.1(3)
N2 C12 H12 117.9
C13 C12 H12 117.9
C16 C13 C12 118.2(3)
C16 C13 H13 120.9
C12 C13 H13 120.9
N2 C14 C15 123.8(3)
N2 C14 H14 118.1
C15 C14 H14 118.1
C16 C15 C14 118.4(3)
C16 C15 H15 120.8
C14 C15 H15 120.8
C13 C16 C15 118.7(2)
C13 C16 N5 125.6(2)
C15 C16 N5 115.7(3)
C20 C17 C18 118.3(3)
C20 C17 N6 124.7(2)
C18 C17 N6 117.0(3)
C17 C18 C19 120.5(3)
C17 C18 H18 119.8
C19 C18 H18 119.8
C22 C19 C18 120.0(3)
C22 C19 H19 120.0
C18 C19 H19 120.0
C17 C20 C21 120.9(3)
C17 C20 H20 119.5
C21 C20 H20 119.5
C22 C21 C20 120.3(3)
C22 C21 H21 119.9
C20 C21 H21 119.9
C19 C22 C21 120.0(3)
C19 C22 H22 120.0
C21 C22 H22 120.0
C24 O1 H1O 109.5
C26 O2 H2O 109.5
C28 C23 C24 120.0(2)
C28 C23 Cl1 120.52(18)
C24 C23 Cl1 119.51(19)
O1 C24 C25 122.42(19)
O1 C24 C23 118.9(2)
C25 C24 C23 118.7(2)
C24 C25 C26 122.0(2)
C24 C25 H25 119.0
C26 C25 H25 119.0
O2 C26 C25 122.8(2)
O2 C26 C27 118.7(2)
C25 C26 C27 118.5(2)
C28 C27 C26 120.1(2)
C28 C27 Cl2 120.00(17)
C26 C27 Cl2 119.9(2)
C27 C28 C23 120.6(2)
C27 C28 H28 119.7
C23 C28 H28 119.7

loop_
_geom_bond_atom_site_label_1
_geom_bond_atom_site_label_2
_geom_bond_distance
N1A C3A 1.322(6)
N1A C1A 1.334(6)
C1A C2A 1.379(6)
C1A H1A 0.9300
C2A C5A 1.364(7)
C2A H2A 0.9300
C3A C4A 1.387(7)
C3A H3A 0.9300
C4A C5A 1.373(6)
C4A H4A 0.9300
C5A N3A 1.428(5)
N3A N4A 1.216(5)
N4A C6A 1.432(6)
C6A C9A 1.357(8)
C6A C7A 1.362(7)
C7A C8A 1.382(7)
C7A H7A 0.9300
C8A C11A 1.353(8)
C8A H8A 0.9300
C9A C10A 1.398(7)
C9A H9A 0.9300
C10A C11A 1.351(8)
C10A H10A 0.9300
C11A H11A 0.9300
N1B C3B 1.323(8)
N1B C1B 1.334(7)
C1B C2B 1.374(8)
C1B H1B 0.9300
C2B C5B 1.375(8)
C2B H2B 0.9300
C3B C4B 1.391(8)
C3B H3B 0.9300
C4B C5B 1.363(8)
C4B H4B 0.9300
C5B N3B 1.425(7)
N3B N4B 1.208(7)
N4B C6B 1.432(6)
C6B C7B 1.349(8)
C6B C9B 1.371(8)
C7B C8B 1.393(8)
C7B H7B 0.9300
C8B C11B 1.348(9)
C8B H8B 0.9300
C9B C10B 1.390(9)
C9B H9B 0.9300
C10B C11B 1.356(9)
C10B H10B 0.9300
C11B H11B 0.9300
N2 C14 1.312(4)
N2 C12 1.319(3)
N5 N6 1.227(3)
N5 C16 1.438(3)
N6 C17 1.429(3)
C12 C13 1.373(3)
C12 H12 0.9300
C13 C16 1.367(3)
C13 H13 0.9300
C14 C15 1.376(4)
C14 H14 0.9300
C15 C16 1.369(3)
C15 H15 0.9300
C17 C20 1.346(4)
C17 C18 1.354(4)
C18 C19 1.398(5)
C18 H18 0.9300
C19 C22 1.325(5)
C19 H19 0.9300
C20 C21 1.378(4)
C20 H20 0.9300
C21 C22 1.346(4)
C21 H21 0.9300
C22 H22 0.9300
Cl1 C23 1.733(2)
Cl2 C27 1.729(2)
O1 C24 1.356(3)
O1 H1O 0.8195
O2 C26 1.349(3)
O2 H2O 0.8203
C23 C28 1.379(3)
C23 C24 1.387(3)
C24 C25 1.370(3)
C25 C26 1.376(3)
C25 H25 0.9300
C26 C27 1.389(3)
C27 C28 1.365(3)
C28 H28 0.9300

loop_
_geom_torsion_atom_site_label_1
_geom_torsion_atom_site_label_2
_geom_torsion_atom_site_label_3
_geom_torsion_atom_site_label_4
_geom_torsion
C3A N1A C1A C2A 2.9(12)
N1A C1A C2A C5A -0.4(10)
C1A N1A C3A C4A -3.1(18)
N1A C3A C4A C5A 1(2)
C1A C2A C5A C4A -2.1(14)
C1A C2A C5A N3A 176.5(9)
C3A C4A C5A C2A 1.9(17)
C3A C4A C5A N3A -176.7(10)
C2A C5A N3A N4A -9.9(12)
C4A C5A N3A N4A 168.8(9)
C5A N3A N4A C6A -175.6(6)
N3A N4A C6A C9A 4.2(10)
N3A N4A C6A C7A -179.1(7)
C9A C6A C7A C8A 1.8(12)
N4A C6A C7A C8A -175.0(8)
C6A C7A C8A C11A -2.5(17)
C7A C6A C9A C10A 1.5(13)
N4A C6A C9A C10A 178.1(8)
C6A C9A C10A C11A -4.1(19)
C7A C8A C11A C10A 0(3)
C9A C10A C11A C8A 3(3)
C3B N1B C1B C2B -0.2(18)
N1B C1B C2B C5B 0.0(14)
C1B N1B C3B C4B 3(3)
N1B C3B C4B C5B -5(3)
C3B C4B C5B C2B 4(3)
C3B C4B C5B N3B -172.6(17)
C1B C2B C5B C4B -2(2)
C1B C2B C5B N3B 174.8(14)
C4B C5B N3B N4B 6(2)
C2B C5B N3B N4B -170.8(15)
C5B N3B N4B C6B 175.5(11)
N3B N4B C6B C7B 7.7(13)
N3B N4B C6B C9B -171.4(12)
C9B C6B C7B C8B 0.0(18)
N4B C6B C7B C8B -179.0(11)
C6B C7B C8B C11B 3(3)
C7B C6B C9B C10B -5(2)
N4B C6B C9B C10B 174.3(12)
C6B C9B C10B C11B 6(3)
C7B C8B C11B C10B -1(4)
C9B C10B C11B C8B -3(4)
C16 N5 N6 C17 179.70(19)
C14 N2 C12 C13 0.4(4)
N2 C12 C13 C16 -0.1(4)
C12 N2 C14 C15 -0.5(5)
N2 C14 C15 C16 0.2(5)
C12 C13 C16 C15 -0.2(4)
C12 C13 C16 N5 179.8(2)
C14 C15 C16 C13 0.1(4)
C14 C15 C16 N5 -179.8(2)
N6 N5 C16 C13 8.6(4)
N6 N5 C16 C15 -171.5(2)
N5 N6 C17 C20 9.7(4)
N5 N6 C17 C18 -170.7(3)
C20 C17 C18 C19 -2.2(5)
N6 C17 C18 C19 178.1(3)
C17 C18 C19 C22 1.9(6)
C18 C17 C20 C21 1.6(5)
N6 C17 C20 C21 -178.8(3)
C17 C20 C21 C22 -0.6(6)
C18 C19 C22 C21 -0.9(7)
C20 C21 C22 C19 0.2(6)
C28 C23 C24 O1 -179.0(2)
Cl1 C23 C24 O1 2.3(3)
C28 C23 C24 C25 1.0(4)
Cl1 C23 C24 C25 -177.69(18)
O1 C24 C25 C26 179.0(2)
C23 C24 C25 C26 -1.1(4)
C24 C25 C26 O2 179.5(2)
C24 C25 C26 C27 0.0(4)
O2 C26 C27 C28 -178.3(2)
C25 C26 C27 C28 1.2(4)
O2 C26 C27 Cl2 1.5(3)
C25 C26 C27 Cl2 -178.98(18)
C26 C27 C28 C23 -1.2(4)
Cl2 C27 C28 C23 178.95(19)
C24 C23 C28 C27 0.1(4)
Cl1 C23 C28 C27 178.80(19)
